data_7133028
loop_
_publ_author_name
'Chen, Wenhao'
'Hu, Haisheng'
'Feng, Jie'
'Zhu, Lei'
'Wu, Di'

_publ_section_title
;
 Synthetic, structural and reactivity studies of a boryl-ethynyl Silylene.
;
_journal_issue 45
_journal_name_full 'Chemical communications (Cambridge, England)'
_journal_page_first 5828
_journal_page_last 5831
_journal_paper_doi 10.1039/d4cc00922c
_journal_volume 60
_journal_year 2024
_chemical_formula_moiety 'C43 H59 B Ge N4'
_chemical_formula_sum 'C43 H59 B Ge N4'
_chemical_formula_weight 715.34
_space_group_crystal_system triclinic
_space_group_IT_number 2
_space_group_name_Hall '-P 1'
_space_group_name_H-M_alt 'P -1'
_atom_sites_solution_hydrogens geom
_atom_sites_solution_primary dual
_audit_creation_date 2024-04-10
_audit_creation_method
;
Olex2 1.5
(compiled 2022.04.07 svn.rca3783a0 for OlexSys, GUI svn.r6498)
;
_audit_update_record
;
2024-05-02 deposited with the CCDC.	2024-05-07 downloaded from the CCDC.
;
_cell_angle_alpha 90.542(2)
_cell_angle_beta 90.684(2)
_cell_angle_gamma 106.025(2)
_cell_formula_units_Z 2
_cell_length_a 9.5039(4)
_cell_length_b 14.0108(7)
_cell_length_c 16.3294(8)
_cell_measurement_reflns_used 9892
_cell_measurement_temperature 170.00
_cell_measurement_theta_max 60.645
_cell_measurement_theta_min 2.855
_cell_volume 2089.55(17)
_computing_cell_refinement 'SAINT V8.40B (Bruker Nano, Inc., 2019)'
_computing_data_collection 'Bruker Instrument Service vV6.2.14'
_computing_data_reduction 'SAINT V8.40B (Bruker Nano, Inc., 2019)'
_computing_molecular_graphics 'Olex2 1.5 (Dolomanov et al., 2009)'
_computing_publication_material 'Olex2 1.5 (Dolomanov et al., 2009)'
_computing_structure_refinement 'SHELXL 2019/2 (Sheldrick, 2015)'
_computing_structure_solution 'SHELXT 2018/2 (Sheldrick, 2018)'
_diffrn_ambient_temperature 170.00
_diffrn_measured_fraction_theta_full 0.998
_diffrn_measured_fraction_theta_max 0.995
_diffrn_measurement_device_type 'zju Bruker D8 Venture'
_diffrn_measurement_method '\w and \f scans'
_diffrn_radiation_type GaK\a
_diffrn_radiation_wavelength 1.34139
_diffrn_reflns_av_R_equivalents 0.0690
_diffrn_reflns_av_unetI/netI 0.0589
_diffrn_reflns_Laue_measured_fraction_full 0.998
_diffrn_reflns_Laue_measured_fraction_max 0.995
_diffrn_reflns_limit_h_max 12
_diffrn_reflns_limit_h_min -12
_diffrn_reflns_limit_k_max 18
_diffrn_reflns_limit_k_min -18
_diffrn_reflns_limit_l_max 21
_diffrn_reflns_limit_l_min -21
_diffrn_reflns_number 43204
_diffrn_reflns_point_group_measured_fraction_full 0.998
_diffrn_reflns_point_group_measured_fraction_max 0.995
_diffrn_reflns_theta_full 53.594
_diffrn_reflns_theta_max 60.734
_diffrn_reflns_theta_min 3.678
_diffrn_source_current 3.57
_diffrn_source_power 0.24954300000000001
_diffrn_source_voltage 69.9
_exptl_absorpt_coefficient_mu 0.805
_exptl_absorpt_correction_T_max 0.7519
_exptl_absorpt_correction_T_min 0.6836
_exptl_absorpt_correction_type multi-scan
_exptl_absorpt_process_details
;
SADABS-2016/2 (Bruker,2016/2) was used for absorption correction.
wR2(int) was 0.1357 before and 0.0624 after correction.
The Ratio of minimum to maximum transmission is 0.9092.
The \l/2 correction factor is Not present.
;
_exptl_crystal_colour colourless
_exptl_crystal_colour_primary colourless
_exptl_crystal_density_diffrn 1.137
_exptl_crystal_description block
_exptl_crystal_F_000 764
_exptl_crystal_size_max 0.06
_exptl_crystal_size_mid 0.04
_exptl_crystal_size_min 0.02
_refine_diff_density_max 0.308
_refine_diff_density_min -0.468
_refine_diff_density_rms 0.067
_refine_ls_extinction_method none
_refine_ls_goodness_of_fit_ref 1.119
_refine_ls_hydrogen_treatment constr
_refine_ls_matrix_type full
_refine_ls_number_parameters 487
_refine_ls_number_reflns 9605
_refine_ls_number_restraints 63
_refine_ls_restrained_S_all 1.124
_refine_ls_R_factor_all 0.0736
_refine_ls_R_factor_gt 0.0536
_refine_ls_shift/su_max 0.001
_refine_ls_shift/su_mean 0.000
_refine_ls_structure_factor_coef Fsqd
_refine_ls_weighting_details 'w=1/[\s^2^(Fo^2^)+(0.0529P)^2^+0.8432P] where P=(Fo^2^+2Fc^2^)/3'
_refine_ls_weighting_scheme calc
_refine_ls_wR_factor_gt 0.1252
_refine_ls_wR_factor_ref 0.1326
_reflns_Friedel_coverage 0.000
_reflns_number_gt 7064
_reflns_number_total 9605
_reflns_threshold_expression 'I > 2\s(I)'
_cod_data_source_file d4cc00922c2.cif
_cod_data_source_block 240410_fj0427_ge
_cod_depositor_comments 'Adding full bibliography for 7133025--7133030.cif.'
_cod_database_code 7133028
_shelx_shelxl_version_number 2019/2
_shelx_space_group_comment
;
The symmetry employed for this shelxl refinement is uniquely defined
by the following loop, which should always be used as a source of
symmetry information in preference to the above space-group names.
They are only intended as comments.
;
_shelx_estimated_absorpt_t_max 0.984
_shelx_estimated_absorpt_t_min 0.953
_olex2_refinement_description
;
1. Fixed Uiso
 At 1.2 times of:
  All C(H) groups
 At 1.5 times of:
  All C(H,H,H) groups
2. Restrained distances
 C40-C41 \\sim C40-C41A
 with sigma of 0.02
 C40-C42 \\sim C40-C42A
 with sigma of 0.02
 C40-C43 \\sim C40-C43A
 with sigma of 0.02
3. Uiso/Uaniso restraints and constraints
C40 \\sim C41 \\sim C41A \\sim C42 \\sim C42A \\sim C43 \\sim C43A: within 2A
with sigma of 0.01 and sigma for terminal atoms of 0.02 within 2A
4. Others
 Sof(C41A)=Sof(H41D)=Sof(H41E)=Sof(H41F)=Sof(C42A)=Sof(H42D)=Sof(H42E)=
 Sof(H42F)=Sof(C43A)=Sof(H43D)=Sof(H43E)=Sof(H43F)=1-FVAR(1)
 Sof(C41)=Sof(H41A)=Sof(H41B)=Sof(H41C)=Sof(C42)=Sof(H42A)=Sof(H42B)=Sof(H42C)=
 Sof(C43)=Sof(H43A)=Sof(H43B)=Sof(H43C)=FVAR(1)
5.a Ternary CH refined with riding coordinates:
 C11(H11), C14(H14), C23(H23), C26(H26)
5.b Aromatic/amide H refined with riding coordinates:
 C3(H3), C4(H4), C7(H7), C8(H8), C9(H9), C19(H19), C20(H20), C21(H21),
 C35(H35), C36(H36), C37(H37), C38(H38), C39(H39)
5.c Idealised Me refined as rotating group:
 C12(H12A,H12B,H12C), C13(H13A,H13B,H13C), C15(H15A,H15B,H15C), C16(H16A,H16B,
 H16C), C24(H24A,H24B,H24C), C25(H25A,H25B,H25C), C27(H27A,H27B,H27C), C28(H28A,
 H28B,H28C), C31(H31A,H31B,H31C), C32(H32A,H32B,H32C), C33(H33A,H33B,H33C),
 C41(H41A,H41B,H41C), C41A(H41D,H41E,H41F), C42(H42A,H42B,H42C), C42A(H42D,H42E,
 H42F), C43(H43A,H43B,H43C), C43A(H43D,H43E,H43F)
;
_olex2_submission_special_instructions 'No special instructions were received'

loop_
_space_group_symop_operation_xyz
'x, y, z'
'-x, -y, -z'

loop_
_atom_site_label
_atom_site_type_symbol
_atom_site_fract_x
_atom_site_fract_y
_atom_site_fract_z
_atom_site_U_iso_or_equiv
_atom_site_adp_type
_atom_site_occupancy
_atom_site_site_symmetry_order
_atom_site_calc_flag
_atom_site_refinement_flags_posn
_atom_site_refinement_flags_adp
_atom_site_refinement_flags_occupancy
_atom_site_disorder_assembly
_atom_site_disorder_group
Ge1 Ge 0.92280(3) 0.33690(2) 0.87507(2) 0.03541(11) Uani 1 1 d . . . . .
N1 N 0.55052(19) 0.10224(13) 0.64024(11) 0.0250(4) Uani 1 1 d . . . . .
C1 C 0.7571(2) 0.24496(15) 0.81668(13) 0.0279(5) Uani 1 1 d . . . . .
B1 B 0.5531(3) 0.10659(18) 0.72794(15) 0.0247(5) Uani 1 1 d . . . . .
N2 N 0.42771(19) 0.02809(13) 0.75141(11) 0.0247(4) Uani 1 1 d . . . . .
C2 C 0.6655(2) 0.17959(15) 0.78117(13) 0.0253(5) Uani 1 1 d . . . . .
N3 N 0.8448(2) 0.45558(13) 0.87503(12) 0.0322(4) Uani 1 1 d . . . . .
C3 C 0.4285(2) 0.02566(16) 0.61453(14) 0.0298(5) Uani 1 1 d . . . . .
H3 H 0.401069 0.007893 0.559132 0.036 Uiso 1 1 calc R U . . .
N4 N 0.9838(2) 0.42830(13) 0.77982(14) 0.0365(5) Uani 1 1 d . . . . .
C4 C 0.3568(2) -0.01849(17) 0.67991(13) 0.0298(5) Uani 1 1 d . . . . .
H4 H 0.271025 -0.072946 0.678244 0.036 Uiso 1 1 calc R U . . .
C5 C 0.6523(2) 0.15761(16) 0.58194(13) 0.0260(5) Uani 1 1 d . . . . .
C6 C 0.6164(3) 0.23508(17) 0.53937(14) 0.0319(5) Uani 1 1 d . . . . .
C7 C 0.7095(3) 0.28112(19) 0.47787(16) 0.0439(6) Uani 1 1 d . . . . .
H7 H 0.686774 0.332650 0.447596 0.053 Uiso 1 1 calc R U . . .
C8 C 0.8345(3) 0.2536(2) 0.45978(17) 0.0489(7) Uani 1 1 d . . . . .
H8 H 0.894961 0.284416 0.416187 0.059 Uiso 1 1 calc R U . . .
C9 C 0.8715(3) 0.18093(19) 0.50519(16) 0.0420(6) Uani 1 1 d . . . . .
H9 H 0.959597 0.164194 0.493578 0.050 Uiso 1 1 calc R U . . .
C10 C 0.7825(3) 0.13194(17) 0.56748(14) 0.0305(5) Uani 1 1 d . . . . .
C11 C 0.4880(3) 0.27247(19) 0.56499(16) 0.0390(6) Uani 1 1 d . . . . .
H11 H 0.414062 0.216110 0.590658 0.047 Uiso 1 1 calc R U . . .
C12 C 0.5399(4) 0.3538(3) 0.6295(2) 0.0650(9) Uani 1 1 d . . . . .
H12A H 0.586052 0.328461 0.675295 0.097 Uiso 1 1 calc R U . . .
H12B H 0.455999 0.374706 0.649410 0.097 Uiso 1 1 calc R U . . .
H12C H 0.611019 0.410606 0.605481 0.097 Uiso 1 1 calc R U . . .
C13 C 0.4127(4) 0.3096(2) 0.4933(2) 0.0582(8) Uani 1 1 d . . . . .
H13A H 0.477419 0.371692 0.473023 0.087 Uiso 1 1 calc R U . . .
H13B H 0.321091 0.321201 0.511877 0.087 Uiso 1 1 calc R U . . .
H13C H 0.391461 0.259516 0.449182 0.087 Uiso 1 1 calc R U . . .
C14 C 0.8264(3) 0.05437(18) 0.61947(15) 0.0352(5) Uani 1 1 d . . . . .
H14 H 0.795491 0.062736 0.676801 0.042 Uiso 1 1 calc R U . . .
C15 C 0.9922(3) 0.0675(2) 0.62234(19) 0.0499(7) Uani 1 1 d . . . . .
H15A H 1.023620 0.047967 0.569318 0.075 Uiso 1 1 calc R U . . .
H15B H 1.015328 0.025626 0.665334 0.075 Uiso 1 1 calc R U . . .
H15C H 1.043419 0.137194 0.634200 0.075 Uiso 1 1 calc R U . . .
C16 C 0.7476(3) -0.05115(19) 0.59200(17) 0.0418(6) Uani 1 1 d . . . . .
H16A H 0.641595 -0.060298 0.592448 0.063 Uiso 1 1 calc R U . . .
H16B H 0.772878 -0.098335 0.629449 0.063 Uiso 1 1 calc R U . . .
H16C H 0.777593 -0.062782 0.536428 0.063 Uiso 1 1 calc R U . . .
C17 C 0.3862(2) -0.01329(15) 0.83045(13) 0.0236(4) Uani 1 1 d . . . . .
C18 C 0.4417(2) -0.09085(16) 0.85742(14) 0.0287(5) Uani 1 1 d . . . . .
C19 C 0.4009(3) -0.12969(17) 0.93425(15) 0.0359(5) Uani 1 1 d . . . . .
H19 H 0.438689 -0.181283 0.954164 0.043 Uiso 1 1 calc R U . . .
C20 C 0.3064(3) -0.09499(19) 0.98242(15) 0.0396(6) Uani 1 1 d . . . . .
H20 H 0.279627 -0.122694 1.034744 0.047 Uiso 1 1 calc R U . . .
C21 C 0.2514(3) -0.02001(18) 0.95409(15) 0.0354(5) Uani 1 1 d . . . . .
H21 H 0.185819 0.003078 0.987248 0.042 Uiso 1 1 calc R U . . .
C22 C 0.2897(2) 0.02274(15) 0.87803(14) 0.0270(5) Uani 1 1 d . . . . .
C23 C 0.5443(3) -0.13089(17) 0.80474(16) 0.0346(5) Uani 1 1 d . . . . .
H23 H 0.551860 -0.096306 0.751017 0.042 Uiso 1 1 calc R U . . .
C24 C 0.6954(3) -0.1056(4) 0.8415(2) 0.0879(14) Uani 1 1 d . . . . .
H24A H 0.729497 -0.034041 0.852760 0.132 Uiso 1 1 calc R U . . .
H24B H 0.761812 -0.124572 0.803149 0.132 Uiso 1 1 calc R U . . .
H24C H 0.693776 -0.141763 0.892769 0.132 Uiso 1 1 calc R U . . .
C25 C 0.4842(4) -0.2406(3) 0.7869(3) 0.0938(15) Uani 1 1 d . . . . .
H25A H 0.477326 -0.277428 0.838075 0.141 Uiso 1 1 calc R U . . .
H25B H 0.549550 -0.262217 0.749422 0.141 Uiso 1 1 calc R U . . .
H25C H 0.386681 -0.253484 0.761475 0.141 Uiso 1 1 calc R U . . .
C26 C 0.2294(3) 0.10704(17) 0.84922(15) 0.0341(5) Uani 1 1 d . . . . .
H26 H 0.252159 0.117532 0.789805 0.041 Uiso 1 1 calc R U . . .
C27 C 0.3065(4) 0.2028(2) 0.8952(2) 0.0679(10) Uani 1 1 d . . . . .
H27A H 0.286889 0.194254 0.953898 0.102 Uiso 1 1 calc R U . . .
H27B H 0.269882 0.257191 0.874946 0.102 Uiso 1 1 calc R U . . .
H27C H 0.412186 0.218419 0.886462 0.102 Uiso 1 1 calc R U . . .
C28 C 0.0637(3) 0.0828(2) 0.8579(2) 0.0557(8) Uani 1 1 d . . . . .
H28A H 0.017376 0.018727 0.831068 0.084 Uiso 1 1 calc R U . . .
H28B H 0.028313 0.134780 0.832052 0.084 Uiso 1 1 calc R U . . .
H28C H 0.039071 0.079166 0.916077 0.084 Uiso 1 1 calc R U . . .
C29 C 0.9202(2) 0.49444(16) 0.80983(15) 0.0296(5) Uani 1 1 d . . . . .
C30 C 0.7237(3) 0.48217(18) 0.91759(15) 0.0376(6) Uani 1 1 d . . . . .
C31 C 0.5888(3) 0.4564(2) 0.86130(19) 0.0525(7) Uani 1 1 d . . . . .
H31A H 0.606743 0.500331 0.813901 0.079 Uiso 1 1 calc R U . . .
H31B H 0.504461 0.465225 0.891292 0.079 Uiso 1 1 calc R U . . .
H31C H 0.568601 0.387260 0.842551 0.079 Uiso 1 1 calc R U . . .
C32 C 0.6962(5) 0.4174(3) 0.9934(2) 0.0737(11) Uani 1 1 d . . . . .
H32A H 0.675866 0.347438 0.976867 0.111 Uiso 1 1 calc R U . . .
H32B H 0.611925 0.427575 1.022673 0.111 Uiso 1 1 calc R U . . .
H32C H 0.782926 0.435549 1.029411 0.111 Uiso 1 1 calc R U . . .
C33 C 0.7613(3) 0.5917(2) 0.94404(18) 0.0481(7) Uani 1 1 d . . . . .
H33A H 0.856083 0.610117 0.973008 0.072 Uiso 1 1 calc R U . . .
H33B H 0.685390 0.601834 0.980473 0.072 Uiso 1 1 calc R U . . .
H33C H 0.766578 0.633144 0.895549 0.072 Uiso 1 1 calc R U . . .
C34 C 0.9371(2) 0.59696(15) 0.77951(14) 0.0280(5) Uani 1 1 d . . . . .
C35 C 1.0394(3) 0.67547(17) 0.81739(16) 0.0359(6) Uani 1 1 d . . . . .
H35 H 1.098953 0.662985 0.860854 0.043 Uiso 1 1 calc R U . . .
C36 C 1.0553(3) 0.77212(17) 0.79233(17) 0.0381(6) Uani 1 1 d . . . . .
H36 H 1.125276 0.825763 0.818642 0.046 Uiso 1 1 calc R U . . .
C37 C 0.9692(3) 0.78984(18) 0.72904(17) 0.0390(6) Uani 1 1 d . . . . .
H37 H 0.980702 0.855921 0.711359 0.047 Uiso 1 1 calc R U . . .
C38 C 0.8664(3) 0.71246(19) 0.69114(16) 0.0395(6) Uani 1 1 d . . . . .
H38 H 0.806798 0.725337 0.647824 0.047 Uiso 1 1 calc R U . . .
C39 C 0.8500(3) 0.61554(18) 0.71642(15) 0.0343(5) Uani 1 1 d . . . . .
H39 H 0.779107 0.562129 0.690436 0.041 Uiso 1 1 calc R U . . .
C40 C 1.0923(3) 0.43617(18) 0.71467(19) 0.0453(7) Uani 1 1 d D U . . .
C41 C 1.2282(8) 0.5223(5) 0.7202(6) 0.0564(19) Uani 0.606(15) 1 d D U P A 1
H41A H 1.202114 0.584398 0.711344 0.085 Uiso 0.606(15) 1 calc R U P A 1
H41B H 1.297335 0.514457 0.678335 0.085 Uiso 0.606(15) 1 calc R U P A 1
H41C H 1.273704 0.524093 0.774605 0.085 Uiso 0.606(15) 1 calc R U P A 1
C41A C 1.2417(11) 0.4934(11) 0.7585(11) 0.076(4) Uani 0.394(15) 1 d D U P A 2
H41D H 1.241876 0.562277 0.769725 0.114 Uiso 0.394(15) 1 calc R U P A 2
H41E H 1.323526 0.492560 0.722837 0.114 Uiso 0.394(15) 1 calc R U P A 2
H41F H 1.252150 0.460782 0.810182 0.114 Uiso 0.394(15) 1 calc R U P A 2
C42 C 1.0133(10) 0.4435(8) 0.6307(4) 0.072(2) Uani 0.606(15) 1 d D U P A 1
H42A H 0.920551 0.391047 0.627133 0.107 Uiso 0.606(15) 1 calc R U P A 1
H42B H 1.076165 0.435470 0.585481 0.107 Uiso 0.606(15) 1 calc R U P A 1
H42C H 0.993923 0.508507 0.627098 0.107 Uiso 0.606(15) 1 calc R U P A 1
C42A C 1.0665(18) 0.4871(11) 0.6397(8) 0.074(3) Uani 0.394(15) 1 d D U P A 2
H42D H 0.963251 0.462746 0.623063 0.111 Uiso 0.394(15) 1 calc R U P A 2
H42E H 1.128036 0.473649 0.595734 0.111 Uiso 0.394(15) 1 calc R U P A 2
H42F H 1.091171 0.558822 0.650373 0.111 Uiso 0.394(15) 1 calc R U P A 2
C43 C 1.1340(15) 0.3389(7) 0.7144(10) 0.074(4) Uani 0.606(15) 1 d D U P A 1
H43A H 1.182648 0.332232 0.766426 0.111 Uiso 0.606(15) 1 calc R U P A 1
H43B H 1.200621 0.338352 0.669143 0.111 Uiso 0.606(15) 1 calc R U P A 1
H43C H 1.045549 0.283282 0.707407 0.111 Uiso 0.606(15) 1 calc R U P A 1
C43A C 1.0927(19) 0.3294(9) 0.6955(12) 0.043(3) Uani 0.394(15) 1 d D U P A 2
H43D H 1.111136 0.297304 0.746094 0.064 Uiso 0.394(15) 1 calc R U P A 2
H43E H 1.169825 0.329403 0.656213 0.064 Uiso 0.394(15) 1 calc R U P A 2
H43F H 0.997506 0.292803 0.672072 0.064 Uiso 0.394(15) 1 calc R U P A 2

loop_
_atom_site_aniso_label
_atom_site_aniso_U_11
_atom_site_aniso_U_22
_atom_site_aniso_U_33
_atom_site_aniso_U_23
_atom_site_aniso_U_13
_atom_site_aniso_U_12
Ge1 0.03634(18) 0.02005(14) 0.0462(2) 0.00043(12) -0.01598(13) 0.00239(11)
N1 0.0269(9) 0.0231(9) 0.0223(9) 0.0017(7) 0.0017(7) 0.0020(7)
C1 0.0323(12) 0.0216(10) 0.0256(12) 0.0040(9) -0.0027(9) 0.0004(9)
B1 0.0269(12) 0.0216(11) 0.0244(13) 0.0009(9) 0.0022(10) 0.0046(10)
N2 0.0250(9) 0.0241(9) 0.0211(9) 0.0006(7) -0.0002(7) 0.0003(7)
C2 0.0316(11) 0.0232(10) 0.0196(11) 0.0052(8) 0.0053(9) 0.0046(9)
N3 0.0406(11) 0.0203(9) 0.0342(11) 0.0012(8) -0.0004(9) 0.0056(8)
C3 0.0295(12) 0.0310(12) 0.0249(12) -0.0032(9) -0.0037(9) 0.0021(9)
N4 0.0320(11) 0.0189(9) 0.0573(14) 0.0042(9) 0.0079(9) 0.0043(8)
C4 0.0274(11) 0.0292(11) 0.0271(12) -0.0026(9) -0.0017(9) -0.0017(9)
C5 0.0295(11) 0.0255(11) 0.0198(11) 0.0008(8) 0.0027(9) 0.0023(9)
C6 0.0376(13) 0.0287(12) 0.0280(12) 0.0022(9) 0.0007(10) 0.0067(10)
C7 0.0602(17) 0.0354(13) 0.0368(15) 0.0143(11) 0.0096(13) 0.0136(12)
C8 0.0593(18) 0.0452(16) 0.0405(16) 0.0134(13) 0.0258(14) 0.0100(14)
C9 0.0451(15) 0.0413(14) 0.0405(15) 0.0021(12) 0.0171(12) 0.0127(12)
C10 0.0354(12) 0.0290(11) 0.0270(12) -0.0013(9) 0.0039(10) 0.0087(10)
C11 0.0357(13) 0.0422(14) 0.0421(15) 0.0100(12) -0.0013(11) 0.0153(11)
C12 0.066(2) 0.089(2) 0.0546(19) -0.0250(18) -0.0103(16) 0.0478(19)
C13 0.064(2) 0.0543(18) 0.062(2) -0.0014(15) -0.0220(16) 0.0271(16)
C14 0.0409(14) 0.0369(13) 0.0310(13) -0.0011(10) 0.0035(10) 0.0157(11)
C15 0.0440(16) 0.0430(15) 0.066(2) -0.0075(14) -0.0076(14) 0.0173(13)
C16 0.0464(15) 0.0356(13) 0.0445(15) 0.0046(11) 0.0009(12) 0.0130(12)
C17 0.0220(10) 0.0214(10) 0.0217(11) 0.0008(8) 0.0014(8) -0.0036(8)
C18 0.0267(11) 0.0228(10) 0.0334(13) 0.0000(9) -0.0005(9) 0.0017(9)
C19 0.0391(13) 0.0278(12) 0.0390(14) 0.0078(10) -0.0011(11) 0.0061(10)
C20 0.0455(15) 0.0396(14) 0.0281(13) 0.0111(11) 0.0080(11) 0.0018(11)
C21 0.0379(13) 0.0326(12) 0.0322(13) -0.0016(10) 0.0100(10) 0.0035(10)
C22 0.0259(11) 0.0221(10) 0.0293(12) -0.0004(9) 0.0016(9) 0.0005(8)
C23 0.0348(13) 0.0298(12) 0.0395(14) -0.0021(10) 0.0029(10) 0.0095(10)
C24 0.0356(17) 0.141(4) 0.089(3) -0.057(3) -0.0082(17) 0.031(2)
C25 0.072(2) 0.0453(19) 0.155(4) -0.042(2) 0.038(3) 0.0015(17)
C26 0.0360(13) 0.0300(12) 0.0367(14) 0.0036(10) 0.0049(10) 0.0096(10)
C27 0.070(2) 0.0255(14) 0.105(3) -0.0048(16) -0.029(2) 0.0110(14)
C28 0.0359(15) 0.0447(16) 0.087(2) 0.0056(15) 0.0026(15) 0.0118(13)
C29 0.0240(11) 0.0202(10) 0.0423(14) -0.0032(9) -0.0085(10) 0.0026(9)
C30 0.0470(15) 0.0294(12) 0.0343(14) -0.0021(10) 0.0045(11) 0.0069(11)
C31 0.0349(14) 0.0553(18) 0.0600(19) -0.0125(15) 0.0056(13) 0.0006(13)
C32 0.112(3) 0.064(2) 0.054(2) 0.0201(17) 0.035(2) 0.036(2)
C33 0.0517(16) 0.0377(14) 0.0528(17) -0.0175(13) -0.0017(13) 0.0097(12)
C34 0.0253(11) 0.0207(10) 0.0369(13) 0.0006(9) 0.0013(9) 0.0044(9)
C35 0.0292(12) 0.0252(11) 0.0515(16) 0.0012(11) -0.0079(11) 0.0049(9)
C36 0.0322(13) 0.0221(11) 0.0570(17) -0.0003(11) 0.0021(11) 0.0024(10)
C37 0.0409(14) 0.0247(11) 0.0537(16) 0.0099(11) 0.0118(12) 0.0120(10)
C38 0.0415(14) 0.0408(14) 0.0408(15) 0.0082(11) -0.0008(11) 0.0190(12)
C39 0.0315(12) 0.0319(12) 0.0380(14) -0.0038(10) -0.0016(10) 0.0063(10)
C40 0.0332(13) 0.0253(12) 0.076(2) -0.0002(12) 0.0162(13) 0.0053(10)
C41 0.039(3) 0.048(4) 0.073(5) 0.006(3) 0.013(3) -0.003(3)
C41A 0.036(5) 0.050(6) 0.130(10) -0.027(6) 0.036(6) -0.010(4)
C42 0.056(4) 0.098(6) 0.062(4) -0.031(4) 0.007(3) 0.023(4)
C42A 0.083(8) 0.062(6) 0.089(7) 0.033(6) 0.049(6) 0.036(5)
C43 0.067(8) 0.041(4) 0.117(9) 0.009(5) 0.043(6) 0.015(4)
C43A 0.039(7) 0.028(4) 0.063(6) -0.010(4) 0.009(5) 0.012(4)

loop_
_atom_type_symbol
_atom_type_description
_atom_type_scat_dispersion_real
_atom_type_scat_dispersion_imag
_atom_type_scat_source
C C 0.0137 0.0067 'International Tables Vol C Tables 4.2.6.8 and 6.1.1.4'
H H 0.0000 0.0000 'International Tables Vol C Tables 4.2.6.8 and 6.1.1.4'
B B 0.0070 0.0029 'International Tables Vol C Tables 4.2.6.8 and 6.1.1.4'
Ge Ge -1.5187 0.6907 'International Tables Vol C Tables 4.2.6.8 and 6.1.1.4'
N N 0.0241 0.0134 'International Tables Vol C Tables 4.2.6.8 and 6.1.1.4'

loop_
_geom_angle_atom_site_label_1
_geom_angle_atom_site_label_2
_geom_angle_atom_site_label_3
_geom_angle
_geom_angle_site_symmetry_1
_geom_angle_site_symmetry_3
_geom_angle_publ_flag
C1 Ge1 N3 97.43(9) . . ?
C1 Ge1 N4 95.03(9) . . ?
N3 Ge1 N4 64.87(8) . . ?
B1 N1 C5 130.62(18) . . ?
C3 N1 B1 108.39(18) . . ?
C3 N1 C5 120.89(18) . . ?
C2 C1 Ge1 171.6(2) . . ?
N1 B1 N2 104.47(18) . . ?
N1 B1 C2 125.9(2) . . ?
N2 B1 C2 129.6(2) . . ?
C4 N2 B1 108.22(18) . . ?
C4 N2 C17 120.97(17) . . ?
C17 N2 B1 130.00(18) . . ?
C1 C2 B1 172.9(2) . . ?
C29 N3 Ge1 93.56(14) . . ?
C29 N3 C30 130.76(19) . . ?
C30 N3 Ge1 134.37(15) . . ?
N1 C3 H3 125.2 . . ?
C4 C3 N1 109.53(19) . . ?
C4 C3 H3 125.2 . . ?
C29 N4 Ge1 92.84(15) . . ?
C29 N4 C40 131.2(2) . . ?
C40 N4 Ge1 133.82(16) . . ?
N2 C4 H4 125.3 . . ?
C3 C4 N2 109.39(19) . . ?
C3 C4 H4 125.3 . . ?
C6 C5 N1 118.76(19) . . ?
C10 C5 N1 119.39(19) . . ?
C10 C5 C6 121.8(2) . . ?
C5 C6 C11 120.9(2) . . ?
C7 C6 C5 117.7(2) . . ?
C7 C6 C11 121.2(2) . . ?
C6 C7 H7 119.3 . . ?
C8 C7 C6 121.3(2) . . ?
C8 C7 H7 119.3 . . ?
C7 C8 H8 120.0 . . ?
C7 C8 C9 120.0(2) . . ?
C9 C8 H8 120.0 . . ?
C8 C9 H9 119.3 . . ?
C8 C9 C10 121.4(2) . . ?
C10 C9 H9 119.3 . . ?
C5 C10 C14 121.1(2) . . ?
C9 C10 C5 117.6(2) . . ?
C9 C10 C14 121.2(2) . . ?
C6 C11 H11 107.9 . . ?
C6 C11 C12 109.1(2) . . ?
C6 C11 C13 113.4(2) . . ?
C12 C11 H11 107.9 . . ?
C12 C11 C13 110.5(2) . . ?
C13 C11 H11 107.9 . . ?
C11 C12 H12A 109.5 . . ?
C11 C12 H12B 109.5 . . ?
C11 C12 H12C 109.5 . . ?
H12A C12 H12B 109.5 . . ?
H12A C12 H12C 109.5 . . ?
H12B C12 H12C 109.5 . . ?
C11 C13 H13A 109.5 . . ?
C11 C13 H13B 109.5 . . ?
C11 C13 H13C 109.5 . . ?
H13A C13 H13B 109.5 . . ?
H13A C13 H13C 109.5 . . ?
H13B C13 H13C 109.5 . . ?
C10 C14 H14 107.1 . . ?
C10 C14 C15 113.4(2) . . ?
C15 C14 H14 107.1 . . ?
C16 C14 C10 112.1(2) . . ?
C16 C14 H14 107.1 . . ?
C16 C14 C15 109.5(2) . . ?
C14 C15 H15A 109.5 . . ?
C14 C15 H15B 109.5 . . ?
C14 C15 H15C 109.5 . . ?
H15A C15 H15B 109.5 . . ?
H15A C15 H15C 109.5 . . ?
H15B C15 H15C 109.5 . . ?
C14 C16 H16A 109.5 . . ?
C14 C16 H16B 109.5 . . ?
C14 C16 H16C 109.5 . . ?
H16A C16 H16B 109.5 . . ?
H16A C16 H16C 109.5 . . ?
H16B C16 H16C 109.5 . . ?
C18 C17 N2 118.66(19) . . ?
C22 C17 N2 119.69(19) . . ?
C22 C17 C18 121.6(2) . . ?
C17 C18 C23 121.4(2) . . ?
C19 C18 C17 117.9(2) . . ?
C19 C18 C23 120.8(2) . . ?
C18 C19 H19 119.2 . . ?
C20 C19 C18 121.5(2) . . ?
C20 C19 H19 119.2 . . ?
C19 C20 H20 120.2 . . ?
C21 C20 C19 119.6(2) . . ?
C21 C20 H20 120.2 . . ?
C20 C21 H21 119.2 . . ?
C20 C21 C22 121.6(2) . . ?
C22 C21 H21 119.2 . . ?
C17 C22 C26 121.9(2) . . ?
C21 C22 C17 117.8(2) . . ?
C21 C22 C26 120.3(2) . . ?
C18 C23 H23 107.0 . . ?
C24 C23 C18 111.2(2) . . ?
C24 C23 H23 107.0 . . ?
C24 C23 C25 112.2(3) . . ?
C25 C23 C18 112.1(2) . . ?
C25 C23 H23 107.0 . . ?
C23 C24 H24A 109.5 . . ?
C23 C24 H24B 109.5 . . ?
C23 C24 H24C 109.5 . . ?
H24A C24 H24B 109.5 . . ?
H24A C24 H24C 109.5 . . ?
H24B C24 H24C 109.5 . . ?
C23 C25 H25A 109.5 . . ?
C23 C25 H25B 109.5 . . ?
C23 C25 H25C 109.5 . . ?
H25A C25 H25B 109.5 . . ?
H25A C25 H25C 109.5 . . ?
H25B C25 H25C 109.5 . . ?
C22 C26 H26 107.8 . . ?
C22 C26 C27 109.9(2) . . ?
C22 C26 C28 112.3(2) . . ?
C27 C26 H26 107.8 . . ?
C27 C26 C28 111.1(2) . . ?
C28 C26 H26 107.8 . . ?
C26 C27 H27A 109.5 . . ?
C26 C27 H27B 109.5 . . ?
C26 C27 H27C 109.5 . . ?
H27A C27 H27B 109.5 . . ?
H27A C27 H27C 109.5 . . ?
H27B C27 H27C 109.5 . . ?
C26 C28 H28A 109.5 . . ?
C26 C28 H28B 109.5 . . ?
C26 C28 H28C 109.5 . . ?
H28A C28 H28B 109.5 . . ?
H28A C28 H28C 109.5 . . ?
H28B C28 H28C 109.5 . . ?
N3 C29 Ge1 53.99(11) . . ?
N3 C29 N4 108.1(2) . . ?
N3 C29 C34 125.2(2) . . ?
N4 C29 Ge1 54.54(12) . . ?
N4 C29 C34 126.6(2) . . ?
C34 C29 Ge1 171.18(16) . . ?
N3 C30 C31 108.7(2) . . ?
N3 C30 C32 105.0(2) . . ?
N3 C30 C33 113.4(2) . . ?
C31 C30 C33 110.1(2) . . ?
C32 C30 C31 110.4(3) . . ?
C32 C30 C33 109.2(2) . . ?
C30 C31 H31A 109.5 . . ?
C30 C31 H31B 109.5 . . ?
C30 C31 H31C 109.5 . . ?
H31A C31 H31B 109.5 . . ?
H31A C31 H31C 109.5 . . ?
H31B C31 H31C 109.5 . . ?
C30 C32 H32A 109.5 . . ?
C30 C32 H32B 109.5 . . ?
C30 C32 H32C 109.5 . . ?
H32A C32 H32B 109.5 . . ?
H32A C32 H32C 109.5 . . ?
H32B C32 H32C 109.5 . . ?
C30 C33 H33A 109.5 . . ?
C30 C33 H33B 109.5 . . ?
C30 C33 H33C 109.5 . . ?
H33A C33 H33B 109.5 . . ?
H33A C33 H33C 109.5 . . ?
H33B C33 H33C 109.5 . . ?
C35 C34 C29 118.9(2) . . ?
C35 C34 C39 119.6(2) . . ?
C39 C34 C29 121.5(2) . . ?
C34 C35 H35 119.8 . . ?
C34 C35 C36 120.5(2) . . ?
C36 C35 H35 119.8 . . ?
C35 C36 H36 120.2 . . ?
C37 C36 C35 119.6(2) . . ?
C37 C36 H36 120.2 . . ?
C36 C37 H37 119.7 . . ?
C36 C37 C38 120.6(2) . . ?
C38 C37 H37 119.7 . . ?
C37 C38 H38 120.1 . . ?
C37 C38 C39 119.9(2) . . ?
C39 C38 H38 120.1 . . ?
C34 C39 C38 119.9(2) . . ?
C34 C39 H39 120.0 . . ?
C38 C39 H39 120.0 . . ?
N4 C40 C41 117.2(4) . . ?
N4 C40 C41A 103.3(6) . . ?
N4 C40 C42 107.5(4) . . ?
N4 C40 C42A 116.0(5) . . ?
N4 C40 C43 106.3(6) . . ?
N4 C40 C43A 105.1(9) . . ?
C41 C40 C42 107.7(4) . . ?
C41 C40 C43 109.9(6) . . ?
C42A C40 C41A 111.4(7) . . ?
C42A C40 C43A 110.9(10) . . ?
C43 C40 C42 107.9(6) . . ?
C43A C40 C41A 109.7(7) . . ?
C40 C41 H41A 109.5 . . ?
C40 C41 H41B 109.5 . . ?
C40 C41 H41C 109.5 . . ?
H41A C41 H41B 109.5 . . ?
H41A C41 H41C 109.5 . . ?
H41B C41 H41C 109.5 . . ?
C40 C41A H41D 109.5 . . ?
C40 C41A H41E 109.5 . . ?
C40 C41A H41F 109.5 . . ?
H41D C41A H41E 109.5 . . ?
H41D C41A H41F 109.5 . . ?
H41E C41A H41F 109.5 . . ?
C40 C42 H42A 109.5 . . ?
C40 C42 H42B 109.5 . . ?
C40 C42 H42C 109.5 . . ?
H42A C42 H42B 109.5 . . ?
H42A C42 H42C 109.5 . . ?
H42B C42 H42C 109.5 . . ?
C40 C42A H42D 109.5 . . ?
C40 C42A H42E 109.5 . . ?
C40 C42A H42F 109.5 . . ?
H42D C42A H42E 109.5 . . ?
H42D C42A H42F 109.5 . . ?
H42E C42A H42F 109.5 . . ?
C40 C43 H43A 109.5 . . ?
C40 C43 H43B 109.5 . . ?
C40 C43 H43C 109.5 . . ?
H43A C43 H43B 109.5 . . ?
H43A C43 H43C 109.5 . . ?
H43B C43 H43C 109.5 . . ?
C40 C43A H43D 109.5 . . ?
C40 C43A H43E 109.5 . . ?
C40 C43A H43F 109.5 . . ?
H43D C43A H43E 109.5 . . ?
H43D C43A H43F 109.5 . . ?
H43E C43A H43F 109.5 . . ?

loop_
_geom_bond_atom_site_label_1
_geom_bond_atom_site_label_2
_geom_bond_distance
_geom_bond_site_symmetry_2
_geom_bond_publ_flag
Ge1 C1 1.967(2) . ?
Ge1 N3 1.9988(18) . ?
Ge1 N4 2.011(2) . ?
N1 B1 1.432(3) . ?
N1 C3 1.402(3) . ?
N1 C5 1.437(3) . ?
C1 C2 1.213(3) . ?
B1 N2 1.439(3) . ?
B1 C2 1.517(3) . ?
N2 C4 1.403(3) . ?
N2 C17 1.434(3) . ?
N3 C29 1.326(3) . ?
N3 C30 1.482(3) . ?
C3 H3 0.9500 . ?
C3 C4 1.336(3) . ?
N4 C29 1.331(3) . ?
N4 C40 1.474(3) . ?
C4 H4 0.9500 . ?
C5 C6 1.411(3) . ?
C5 C10 1.403(3) . ?
C6 C7 1.388(3) . ?
C6 C11 1.516(3) . ?
C7 H7 0.9500 . ?
C7 C8 1.381(4) . ?
C8 H8 0.9500 . ?
C8 C9 1.384(4) . ?
C9 H9 0.9500 . ?
C9 C10 1.391(3) . ?
C10 C14 1.528(3) . ?
C11 H11 1.0000 . ?
C11 C12 1.518(4) . ?
C11 C13 1.533(4) . ?
C12 H12A 0.9800 . ?
C12 H12B 0.9800 . ?
C12 H12C 0.9800 . ?
C13 H13A 0.9800 . ?
C13 H13B 0.9800 . ?
C13 H13C 0.9800 . ?
C14 H14 1.0000 . ?
C14 C15 1.535(4) . ?
C14 C16 1.522(3) . ?
C15 H15A 0.9800 . ?
C15 H15B 0.9800 . ?
C15 H15C 0.9800 . ?
C16 H16A 0.9800 . ?
C16 H16B 0.9800 . ?
C16 H16C 0.9800 . ?
C17 C18 1.405(3) . ?
C17 C22 1.402(3) . ?
C18 C19 1.389(3) . ?
C18 C23 1.523(3) . ?
C19 H19 0.9500 . ?
C19 C20 1.382(4) . ?
C20 H20 0.9500 . ?
C20 C21 1.378(4) . ?
C21 H21 0.9500 . ?
C21 C22 1.392(3) . ?
C22 C26 1.524(3) . ?
C23 H23 1.0000 . ?
C23 C24 1.498(4) . ?
C23 C25 1.509(4) . ?
C24 H24A 0.9800 . ?
C24 H24B 0.9800 . ?
C24 H24C 0.9800 . ?
C25 H25A 0.9800 . ?
C25 H25B 0.9800 . ?
C25 H25C 0.9800 . ?
C26 H26 1.0000 . ?
C26 C27 1.525(4) . ?
C26 C28 1.525(4) . ?
C27 H27A 0.9800 . ?
C27 H27B 0.9800 . ?
C27 H27C 0.9800 . ?
C28 H28A 0.9800 . ?
C28 H28B 0.9800 . ?
C28 H28C 0.9800 . ?
C29 C34 1.491(3) . ?
C30 C31 1.526(4) . ?
C30 C32 1.524(4) . ?
C30 C33 1.533(3) . ?
C31 H31A 0.9800 . ?
C31 H31B 0.9800 . ?
C31 H31C 0.9800 . ?
C32 H32A 0.9800 . ?
C32 H32B 0.9800 . ?
C32 H32C 0.9800 . ?
C33 H33A 0.9800 . ?
C33 H33B 0.9800 . ?
C33 H33C 0.9800 . ?
C34 C35 1.386(3) . ?
C34 C39 1.385(3) . ?
C35 H35 0.9500 . ?
C35 C36 1.387(3) . ?
C36 H36 0.9500 . ?
C36 C37 1.377(4) . ?
C37 H37 0.9500 . ?
C37 C38 1.379(4) . ?
C38 H38 0.9500 . ?
C38 C39 1.391(3) . ?
C39 H39 0.9500 . ?
C40 C41 1.506(6) . ?
C40 C41A 1.584(11) . ?
C40 C42 1.574(7) . ?
C40 C42A 1.475(11) . ?
C40 C43 1.521(9) . ?
C40 C43A 1.527(11) . ?
C41 H41A 0.9800 . ?
C41 H41B 0.9800 . ?
C41 H41C 0.9800 . ?
C41A H41D 0.9800 . ?
C41A H41E 0.9800 . ?
C41A H41F 0.9800 . ?
C42 H42A 0.9800 . ?
C42 H42B 0.9800 . ?
C42 H42C 0.9800 . ?
C42A H42D 0.9800 . ?
C42A H42E 0.9800 . ?
C42A H42F 0.9800 . ?
C43 H43A 0.9800 . ?
C43 H43B 0.9800 . ?
C43 H43C 0.9800 . ?
C43A H43D 0.9800 . ?
C43A H43E 0.9800 . ?
C43A H43F 0.9800 . ?

loop_
_geom_torsion_atom_site_label_1
_geom_torsion_atom_site_label_2
_geom_torsion_atom_site_label_3
_geom_torsion_atom_site_label_4
_geom_torsion
_geom_torsion_site_symmetry_1
_geom_torsion_site_symmetry_2
_geom_torsion_site_symmetry_3
_geom_torsion_site_symmetry_4
_geom_torsion_publ_flag
Ge1 N3 C29 N4 7.32(19) . . . . ?
Ge1 N3 C29 C34 -169.20(19) . . . . ?
Ge1 N3 C30 C31 -95.3(3) . . . . ?
Ge1 N3 C30 C32 22.8(3) . . . . ?
Ge1 N3 C30 C33 141.9(2) . . . . ?
Ge1 N4 C29 N3 -7.27(18) . . . . ?
Ge1 N4 C29 C34 169.2(2) . . . . ?
Ge1 N4 C40 C41 -107.6(5) . . . . ?
Ge1 N4 C40 C41A -80.3(8) . . . . ?
Ge1 N4 C40 C42 131.1(5) . . . . ?
Ge1 N4 C40 C42A 157.6(8) . . . . ?
Ge1 N4 C40 C43 15.7(7) . . . . ?
Ge1 N4 C40 C43A 34.6(7) . . . . ?
N1 B1 N2 C4 -0.2(2) . . . . ?
N1 B1 N2 C17 169.3(2) . . . . ?
N1 C3 C4 N2 0.7(3) . . . . ?
N1 C5 C6 C7 -173.9(2) . . . . ?
N1 C5 C6 C11 11.3(3) . . . . ?
N1 C5 C10 C9 174.0(2) . . . . ?
N1 C5 C10 C14 -7.1(3) . . . . ?
B1 N1 C3 C4 -0.9(3) . . . . ?
B1 N1 C5 C6 -103.5(3) . . . . ?
B1 N1 C5 C10 77.9(3) . . . . ?
B1 N2 C4 C3 -0.3(3) . . . . ?
B1 N2 C17 C18 -86.9(3) . . . . ?
B1 N2 C17 C22 94.4(3) . . . . ?
N2 C17 C18 C19 179.73(19) . . . . ?
N2 C17 C18 C23 0.2(3) . . . . ?
N2 C17 C22 C21 179.52(19) . . . . ?
N2 C17 C22 C26 -1.5(3) . . . . ?
C2 B1 N2 C4 179.6(2) . . . . ?
C2 B1 N2 C17 -10.9(4) . . . . ?
N3 C29 C34 C35 80.2(3) . . . . ?
N3 C29 C34 C39 -97.7(3) . . . . ?
C3 N1 B1 N2 0.7(2) . . . . ?
C3 N1 B1 C2 -179.2(2) . . . . ?
C3 N1 C5 C6 80.6(3) . . . . ?
C3 N1 C5 C10 -98.0(3) . . . . ?
N4 C29 C34 C35 -95.6(3) . . . . ?
N4 C29 C34 C39 86.5(3) . . . . ?
C4 N2 C17 C18 81.5(3) . . . . ?
C4 N2 C17 C22 -97.2(2) . . . . ?
C5 N1 B1 N2 -175.6(2) . . . . ?
C5 N1 B1 C2 4.5(4) . . . . ?
C5 N1 C3 C4 175.9(2) . . . . ?
C5 C6 C7 C8 -1.2(4) . . . . ?
C5 C6 C11 C12 88.0(3) . . . . ?
C5 C6 C11 C13 -148.3(2) . . . . ?
C5 C10 C14 C15 -154.6(2) . . . . ?
C5 C10 C14 C16 80.7(3) . . . . ?
C6 C5 C10 C9 -4.5(3) . . . . ?
C6 C5 C10 C14 174.4(2) . . . . ?
C6 C7 C8 C9 -2.2(4) . . . . ?
C7 C6 C11 C12 -86.6(3) . . . . ?
C7 C6 C11 C13 37.1(3) . . . . ?
C7 C8 C9 C10 2.3(4) . . . . ?
C8 C9 C10 C5 1.0(4) . . . . ?
C8 C9 C10 C14 -177.9(2) . . . . ?
C9 C10 C14 C15 24.1(3) . . . . ?
C9 C10 C14 C16 -100.6(3) . . . . ?
C10 C5 C6 C7 4.6(3) . . . . ?
C10 C5 C6 C11 -170.2(2) . . . . ?
C11 C6 C7 C8 173.6(3) . . . . ?
C17 N2 C4 C3 -171.0(2) . . . . ?
C17 C18 C19 C20 1.3(3) . . . . ?
C17 C18 C23 C24 111.5(3) . . . . ?
C17 C18 C23 C25 -121.9(3) . . . . ?
C17 C22 C26 C27 -104.6(3) . . . . ?
C17 C22 C26 C28 131.2(2) . . . . ?
C18 C17 C22 C21 0.9(3) . . . . ?
C18 C17 C22 C26 179.8(2) . . . . ?
C18 C19 C20 C21 -0.2(4) . . . . ?
C19 C18 C23 C24 -68.0(3) . . . . ?
C19 C18 C23 C25 58.6(4) . . . . ?
C19 C20 C21 C22 -0.6(4) . . . . ?
C20 C21 C22 C17 0.3(3) . . . . ?
C20 C21 C22 C26 -178.7(2) . . . . ?
C21 C22 C26 C27 74.4(3) . . . . ?
C21 C22 C26 C28 -49.9(3) . . . . ?
C22 C17 C18 C19 -1.6(3) . . . . ?
C22 C17 C18 C23 178.85(19) . . . . ?
C23 C18 C19 C20 -179.2(2) . . . . ?
C29 N3 C30 C31 68.1(3) . . . . ?
C29 N3 C30 C32 -173.9(3) . . . . ?
C29 N3 C30 C33 -54.7(3) . . . . ?
C29 N4 C40 C41 51.1(6) . . . . ?
C29 N4 C40 C41A 78.3(8) . . . . ?
C29 N4 C40 C42 -70.2(5) . . . . ?
C29 N4 C40 C42A -43.8(9) . . . . ?
C29 N4 C40 C43 174.4(6) . . . . ?
C29 N4 C40 C43A -166.7(6) . . . . ?
C29 C34 C35 C36 -178.2(2) . . . . ?
C29 C34 C39 C38 178.4(2) . . . . ?
C30 N3 C29 Ge1 -168.2(3) . . . . ?
C30 N3 C29 N4 -160.8(2) . . . . ?
C30 N3 C29 C34 22.6(4) . . . . ?
C34 C35 C36 C37 -0.3(4) . . . . ?
C35 C34 C39 C38 0.5(4) . . . . ?
C35 C36 C37 C38 0.7(4) . . . . ?
C36 C37 C38 C39 -0.5(4) . . . . ?
C37 C38 C39 C34 -0.1(4) . . . . ?
C39 C34 C35 C36 -0.3(4) . . . . ?
C40 N4 C29 Ge1 -164.8(3) . . . . ?
C40 N4 C29 N3 -172.0(2) . . . . ?
C40 N4 C29 C34 4.4(4) . . . . ?
